data_4024234
loop_
_publ_author_name
'Peter Valente'
'Thomas D. Avery'
'Dennis K. Taylor'
'Edward R. T. Tiekink'

_publ_section_title
;
Synthesis and Chemistry of 2,3-Dioxabicyclo[2.2.2]octane-5,6-diols
;
_journal_name_full 'Journal of Organic Chemistry'
_journal_page_first 274
_journal_page_last 282
_journal_paper_doi 10.1021/jo8020506
_journal_volume 74
_journal_year 2009
_chemical_absolute_configuration unk
_chemical_formula_moiety 'C10 H20 O4'
_chemical_formula_sum 'C10 H20 O4'
_chemical_formula_weight 204.26
_chemical_name_systematic
; 
 ? 
;
_space_group_IT_number 4
_symmetry_cell_setting monoclinic
_symmetry_space_group_name_Hall 'P 2yb'
_symmetry_space_group_name_H-M 'P 1 21 1'
_atom_sites_solution_hydrogens geom
_atom_sites_solution_primary direct
_atom_sites_solution_secondary difmap
_audit_creation_method SHELXL-97
_cell_angle_alpha 90
_cell_angle_beta 93.003(7)
_cell_angle_gamma 90
_cell_formula_units_Z 4
_cell_length_a 6.600(3)
_cell_length_b 9.507(4)
_cell_length_c 17.683(7)
_cell_measurement_reflns_used 6754
_cell_measurement_temperature 98(2)
_cell_measurement_theta_max 40.6
_cell_measurement_theta_min 2.1
_cell_volume 1108.0(7)
_computing_cell_refinement CrystalClear
_computing_data_collection 'CrystalClear (Rigaku Americas Corporation, 2005)'
_computing_data_reduction CrystalClear
_computing_molecular_graphics 'ORTEPII (Johnson, 1976) & Brandenburg (Crystal Impact, 2006)'
_computing_publication_material SHELXL97
_computing_structure_refinement 'SHELXL97 (Sheldrick, 2008)'
_computing_structure_solution 'SIR-92 (Altomare et al., 1994)'
_diffrn_ambient_temperature 98(2)
_diffrn_measured_fraction_theta_full 0.997
_diffrn_measured_fraction_theta_max 0.997
_diffrn_measurement_device_type AFC12\K/SATURN724
_diffrn_measurement_method \w
_diffrn_radiation_monochromator graphite
_diffrn_radiation_source 'fine-focus sealed tube'
_diffrn_radiation_type MoK\a
_diffrn_radiation_wavelength 0.71073
_diffrn_reflns_av_R_equivalents 0.032
_diffrn_reflns_av_sigmaI/netI 0.048
_diffrn_reflns_limit_h_max 8
_diffrn_reflns_limit_h_min -8
_diffrn_reflns_limit_k_max 12
_diffrn_reflns_limit_k_min -11
_diffrn_reflns_limit_l_max 22
_diffrn_reflns_limit_l_min -17
_diffrn_reflns_number 7694
_diffrn_reflns_theta_full 27.5
_diffrn_reflns_theta_max 27.5
_diffrn_reflns_theta_min 3.1
_diffrn_standards_decay_% '< 1'
_diffrn_standards_interval_count 0
_diffrn_standards_number 0
_exptl_absorpt_coefficient_mu 0.093
_exptl_absorpt_correction_T_max 1
_exptl_absorpt_correction_T_min 0.637
_exptl_absorpt_correction_type multi-scan
_exptl_absorpt_process_details 'ABSCOR (Higashi, 1995)'
_exptl_crystal_colour Colourless
_exptl_crystal_density_diffrn 1.225
_exptl_crystal_density_method 'not measured'
_exptl_crystal_description Prism
_exptl_crystal_F_000 448
_exptl_crystal_size_max 0.30
_exptl_crystal_size_mid 0.15
_exptl_crystal_size_min 0.03
_refine_diff_density_max 0.24
_refine_diff_density_min -0.20
_refine_diff_density_rms 0.044
_refine_ls_extinction_method none
_refine_ls_goodness_of_fit_ref 1.09
_refine_ls_hydrogen_treatment constr
_refine_ls_matrix_type full
_refine_ls_number_parameters 278
_refine_ls_number_reflns 4174
_refine_ls_number_restraints 9
_refine_ls_restrained_S_all 1.09
_refine_ls_R_factor_all 0.050
_refine_ls_R_factor_gt 0.046
_refine_ls_shift/su_max 0.001
_refine_ls_shift/su_mean 0.000
_refine_ls_structure_factor_coef Fsqd
_refine_ls_weighting_details 'calc w=1/[\s^2^(Fo^2^)+(0.0383P)^2^+0.2356P] where P=(Fo^2^+2Fc^2^)/3'
_refine_ls_weighting_scheme calc
_refine_ls_wR_factor_gt 0.096
_refine_ls_wR_factor_ref 0.099
_reflns_number_gt 3928
_reflns_number_total 4174
_reflns_threshold_expression I>2\s(I)
_cod_data_source_file jo8020506_si_003.cif
_cod_data_source_block 688505
_cod_original_sg_symbol_Hall 'P 2yb  '
_cod_original_sg_symbol_H-M 'P 21'
_cod_database_code 4024234

loop_
_symmetry_equiv_pos_as_xyz
'x, y, z'
'-x, y+1/2, -z'

loop_
_atom_site_label
_atom_site_type_symbol
_atom_site_fract_x
_atom_site_fract_y
_atom_site_fract_z
_atom_site_U_iso_or_equiv
_atom_site_adp_type
_atom_site_occupancy
_atom_site_symmetry_multiplicity
_atom_site_calc_flag
_atom_site_refinement_flags
_atom_site_disorder_assembly
_atom_site_disorder_group
O1 O 0.5767(2) 0.06691(18) 0.65434(8) 0.0203(3) Uani 1 1 d D . .
H1O H 0.5586 0.0212 0.6941 0.030 Uiso 1 1 d D . .
O2 O 0.1865(2) 0.07587(17) 0.72262(8) 0.0187(3) Uani 1 1 d D . .
H2O H 0.1081 0.0097 0.7095 0.028 Uiso 1 1 d D . .
O3 O -0.0595(2) 0.03641(17) 0.59926(8) 0.0179(3) Uani 1 1 d D . .
H3O H -0.1794 0.0424 0.6127 0.027 Uiso 1 1 d D . .
O4 O 0.1172(2) 0.37614(17) 0.53434(8) 0.0220(3) Uani 1 1 d D . .
H4O H 0.1047 0.4175 0.4924 0.033 Uiso 1 1 d D . .
O5 O 0.3392(2) 0.11409(17) 0.87945(8) 0.0190(3) Uani 1 1 d D . .
H5O H 0.3148 0.0837 0.8353 0.029 Uiso 1 1 d D . .
O6 O 0.6211(2) -0.05883(15) 0.79442(8) 0.0187(3) Uani 1 1 d D . .
H6O H 0.6130 -0.1431 0.8082 0.028 Uiso 1 1 d D . .
O7 O 0.7852(2) -0.20109(17) 0.90963(8) 0.0188(3) Uani 1 1 d D . .
H7O H 0.8594 -0.2446 0.9418 0.028 Uiso 1 1 d D . .
O8 O 1.0189(2) 0.13324(17) 0.97757(8) 0.0167(3) Uani 1 1 d D . .
H8O H 1.1107 0.1305 0.9464 0.025 Uiso 1 1 d D . .
C1 C 0.3860(3) 0.0760(2) 0.61161(11) 0.0159(4) Uani 1 1 d . . .
H1 H 0.3337 -0.0215 0.6025 0.019 Uiso 1 1 calc R . .
C2 C 0.2293(3) 0.1578(2) 0.65593(10) 0.0146(4) Uani 1 1 d . . .
C3 C 0.0323(3) 0.1734(2) 0.60605(11) 0.0157(4) Uani 1 1 d . . .
H3 H -0.0619 0.2377 0.6320 0.019 Uiso 1 1 calc R . .
C4 C 0.0642(3) 0.2308(2) 0.52622(11) 0.0171(4) Uani 1 1 d . . .
H4 H -0.0673 0.2240 0.4956 0.021 Uiso 1 1 calc R . .
C5 C 0.2269(3) 0.1471(2) 0.48516(10) 0.0164(4) Uani 1 1 d . . .
H5 H 0.1768 0.0482 0.4794 0.020 Uiso 1 1 calc R . .
C6 C 0.4237(3) 0.1427(3) 0.53534(11) 0.0172(4) Uani 1 1 d . . .
H6A H 0.5274 0.0876 0.5097 0.021 Uiso 1 1 calc R . .
H6B H 0.4761 0.2394 0.5432 0.021 Uiso 1 1 calc R . .
C7 C 0.3053(3) 0.3004(3) 0.68508(12) 0.0210(4) Uani 1 1 d . . .
H7A H 0.4317 0.2876 0.7159 0.031 Uiso 1 1 calc R . .
H7B H 0.2028 0.3432 0.7160 0.031 Uiso 1 1 calc R . .
H7C H 0.3301 0.3619 0.6421 0.031 Uiso 1 1 calc R . .
C8 C 0.2564(3) 0.2050(3) 0.40488(12) 0.0221(5) Uani 1 1 d . . .
H8 H 0.3051 0.3044 0.4096 0.026 Uiso 1 1 calc R . .
C9 C 0.0566(4) 0.2038(3) 0.35611(12) 0.0262(5) Uani 1 1 d . . .
H9A H 0.0796 0.2439 0.3062 0.039 Uiso 1 1 calc R . .
H9B H -0.0453 0.2600 0.3809 0.039 Uiso 1 1 calc R . .
H9C H 0.0081 0.1069 0.3501 0.039 Uiso 1 1 calc R . .
C10 C 0.4146(4) 0.1194(4) 0.36372(13) 0.0392(7) Uani 1 1 d . . .
H10A H 0.4334 0.1610 0.3139 0.059 Uiso 1 1 calc R . .
H10B H 0.3675 0.0222 0.3575 0.059 Uiso 1 1 calc R . .
H10C H 0.5440 0.1205 0.3936 0.059 Uiso 1 1 calc R . .
C11 C 0.5037(3) 0.0314(2) 0.91337(11) 0.0163(4) Uani 1 1 d . . .
H11 H 0.4525 -0.0658 0.9225 0.020 Uiso 1 1 calc R . .
C12 C 0.6837(3) 0.0215(2) 0.86148(11) 0.0149(4) Uani 1 1 d . . .
C13 C 0.8571(3) -0.0597(2) 0.90363(11) 0.0146(4) Uani 1 1 d . . .
H13 H 0.9783 -0.0592 0.8720 0.017 Uiso 1 1 calc R . .
C14 C 0.9192(3) -0.0014(2) 0.98266(11) 0.0139(4) Uani 1 1 d . . .
H14 H 1.0166 -0.0689 1.0082 0.017 Uiso 1 1 calc R . .
C15 C 0.7358(3) 0.0146(2) 1.03215(11) 0.0148(4) Uani 1 1 d . . .
H15 H 0.6821 -0.0821 1.0408 0.018 Uiso 1 1 calc R . .
C16 C 0.5657(3) 0.0978(3) 0.98974(11) 0.0177(4) Uani 1 1 d . . .
H16A H 0.4461 0.1018 1.0212 0.021 Uiso 1 1 calc R . .
H16B H 0.6121 0.1953 0.9816 0.021 Uiso 1 1 calc R . .
C17 C 0.7515(3) 0.1643(2) 0.83304(12) 0.0170(4) Uani 1 1 d . . .
H17A H 0.8657 0.1517 0.8005 0.025 Uiso 1 1 calc R . .
H17B H 0.7937 0.2238 0.8763 0.025 Uiso 1 1 calc R . .
H17C H 0.6386 0.2093 0.8041 0.025 Uiso 1 1 calc R . .
C18 C 0.7932(3) 0.0776(3) 1.11079(11) 0.0178(4) Uani 1 1 d . . .
H18 H 0.8324 0.1782 1.1038 0.021 Uiso 1 1 calc R . .
C19 C 0.9740(3) 0.0003(3) 1.15007(12) 0.0216(5) Uani 1 1 d . . .
H19A H 1.0911 0.0058 1.1183 0.032 Uiso 1 1 calc R . .
H19B H 0.9381 -0.0985 1.1578 0.032 Uiso 1 1 calc R . .
H19C H 1.0082 0.0445 1.1992 0.032 Uiso 1 1 calc R . .
C20 C 0.6124(3) 0.0732(3) 1.16224(12) 0.0250(5) Uani 1 1 d . . .
H20A H 0.4977 0.1247 1.1381 0.038 Uiso 1 1 calc R . .
H20B H 0.6513 0.1169 1.2110 0.038 Uiso 1 1 calc R . .
H20C H 0.5728 -0.0248 1.1704 0.038 Uiso 1 1 calc R . .

loop_
_atom_site_aniso_label
_atom_site_aniso_U_11
_atom_site_aniso_U_22
_atom_site_aniso_U_33
_atom_site_aniso_U_23
_atom_site_aniso_U_13
_atom_site_aniso_U_12
O1 0.0120(7) 0.0291(10) 0.0198(7) 0.0048(7) 0.0013(5) 0.0009(6)
O2 0.0183(7) 0.0206(9) 0.0175(7) 0.0010(6) 0.0023(5) -0.0019(6)
O3 0.0121(7) 0.0188(8) 0.0230(7) -0.0034(6) 0.0038(5) -0.0031(6)
O4 0.0318(9) 0.0150(9) 0.0191(7) 0.0020(6) 0.0010(6) 0.0044(7)
O5 0.0136(7) 0.0250(9) 0.0182(7) 0.0010(6) -0.0008(5) 0.0042(6)
O6 0.0228(8) 0.0148(8) 0.0184(7) -0.0017(6) -0.0017(6) -0.0010(6)
O7 0.0201(8) 0.0102(8) 0.0255(8) 0.0020(6) -0.0036(6) -0.0006(6)
O8 0.0139(7) 0.0163(8) 0.0200(7) -0.0023(6) 0.0021(5) -0.0032(6)
C1 0.0136(9) 0.0153(10) 0.0190(9) 0.0022(8) 0.0020(7) 0.0000(8)
C2 0.0169(10) 0.0135(11) 0.0134(9) 0.0020(8) 0.0015(7) -0.0010(8)
C3 0.0133(9) 0.0144(11) 0.0196(9) -0.0017(8) 0.0022(7) 0.0003(7)
C4 0.0152(10) 0.0178(11) 0.0183(10) 0.0008(8) -0.0006(8) 0.0029(8)
C5 0.0158(9) 0.0174(11) 0.0159(9) 0.0000(8) 0.0010(7) 0.0026(8)
C6 0.0136(9) 0.0208(11) 0.0173(9) 0.0023(9) 0.0022(7) 0.0009(8)
C7 0.0229(11) 0.0168(11) 0.0229(10) -0.0029(9) -0.0021(8) -0.0016(9)
C8 0.0225(11) 0.0253(13) 0.0187(10) 0.0028(9) 0.0037(8) 0.0050(9)
C9 0.0334(13) 0.0281(14) 0.0169(10) 0.0008(9) -0.0011(9) 0.0018(10)
C10 0.0436(15) 0.056(2) 0.0189(11) 0.0058(12) 0.0121(10) 0.0217(14)
C11 0.0133(9) 0.0173(11) 0.0181(9) 0.0018(8) -0.0013(7) -0.0009(8)
C12 0.0137(9) 0.0146(10) 0.0162(9) -0.0005(8) -0.0008(7) 0.0011(8)
C13 0.0146(10) 0.0119(10) 0.0173(9) -0.0024(8) 0.0015(7) 0.0004(8)
C14 0.0119(9) 0.0128(10) 0.0169(9) 0.0004(8) -0.0011(7) -0.0002(7)
C15 0.0121(9) 0.0168(10) 0.0156(9) -0.0005(8) 0.0017(7) 0.0004(8)
C16 0.0137(9) 0.0225(12) 0.0172(9) 0.0004(8) 0.0030(7) 0.0029(8)
C17 0.0150(9) 0.0142(11) 0.0217(10) 0.0023(8) 0.0014(7) -0.0018(7)
C18 0.0187(10) 0.0190(11) 0.0158(9) -0.0012(8) 0.0017(7) 0.0024(8)
C19 0.0214(11) 0.0254(13) 0.0177(10) -0.0013(9) -0.0017(8) 0.0045(9)
C20 0.0258(11) 0.0349(14) 0.0149(9) 0.0035(10) 0.0053(8) 0.0087(10)

loop_
_atom_type_symbol
_atom_type_description
_atom_type_scat_dispersion_real
_atom_type_scat_dispersion_imag
_atom_type_scat_source
C C 0.0033 0.0016 'International Tables Vol C Tables 4.2.6.8 and 6.1.1.4'
H H 0.0000 0.0000 'International Tables Vol C Tables 4.2.6.8 and 6.1.1.4'
O O 0.0106 0.0060 'International Tables Vol C Tables 4.2.6.8 and 6.1.1.4'

loop_
_geom_angle_atom_site_label_1
_geom_angle_atom_site_label_2
_geom_angle_atom_site_label_3
_geom_angle
_geom_angle_site_symmetry_1
_geom_angle_site_symmetry_3
_geom_angle_publ_flag
C1 O1 H1O 108.2 . . ?
C2 O2 H2O 108.7 . . ?
C3 O3 H3O 108.3 . . ?
C4 O4 H4O 110.6 . . ?
C11 O5 H5O 107.6 . . ?
C12 O6 H6O 106.6 . . ?
C13 O7 H7O 109.2 . . ?
C14 O8 H8O 111.1 . . ?
O1 C1 C6 108.18(15) . . ?
O1 C1 C2 110.86(16) . . ?
C6 C1 C2 112.69(17) . . ?
O1 C1 H1 108.3 . . ?
C6 C1 H1 108.3 . . ?
C2 C1 H1 108.3 . . ?
O2 C2 C7 106.05(15) . . ?
O2 C2 C3 108.79(15) . . ?
C7 C2 C3 111.17(18) . . ?
O2 C2 C1 107.84(17) . . ?
C7 C2 C1 113.76(17) . . ?
C3 C2 C1 109.05(16) . . ?
O3 C3 C4 108.78(16) . . ?
O3 C3 C2 107.48(17) . . ?
C4 C3 C2 114.06(16) . . ?
O3 C3 H3 108.8 . . ?
C4 C3 H3 108.8 . . ?
C2 C3 H3 108.8 . . ?
O4 C4 C3 107.16(17) . . ?
O4 C4 C5 111.80(17) . . ?
C3 C4 C5 112.34(17) . . ?
O4 C4 H4 108.5 . . ?
C3 C4 H4 108.5 . . ?
C5 C4 H4 108.5 . . ?
C6 C5 C8 113.43(17) . . ?
C6 C5 C4 109.27(16) . . ?
C8 C5 C4 111.86(18) . . ?
C6 C5 H5 107.3 . . ?
C8 C5 H5 107.3 . . ?
C4 C5 H5 107.3 . . ?
C1 C6 C5 110.55(16) . . ?
C1 C6 H6A 109.5 . . ?
C5 C6 H6A 109.5 . . ?
C1 C6 H6B 109.5 . . ?
C5 C6 H6B 109.5 . . ?
H6A C6 H6B 108.1 . . ?
C2 C7 H7A 109.5 . . ?
C2 C7 H7B 109.5 . . ?
H7A C7 H7B 109.5 . . ?
C2 C7 H7C 109.5 . . ?
H7A C7 H7C 109.5 . . ?
H7B C7 H7C 109.5 . . ?
C9 C8 C10 108.3(2) . . ?
C9 C8 C5 111.56(18) . . ?
C10 C8 C5 111.61(19) . . ?
C9 C8 H8 108.4 . . ?
C10 C8 H8 108.4 . . ?
C5 C8 H8 108.4 . . ?
C8 C9 H9A 109.5 . . ?
C8 C9 H9B 109.5 . . ?
H9A C9 H9B 109.5 . . ?
C8 C9 H9C 109.5 . . ?
H9A C9 H9C 109.5 . . ?
H9B C9 H9C 109.5 . . ?
C8 C10 H10A 109.5 . . ?
C8 C10 H10B 109.5 . . ?
H10A C10 H10B 109.5 . . ?
C8 C10 H10C 109.5 . . ?
H10A C10 H10C 109.5 . . ?
H10B C10 H10C 109.5 . . ?
O5 C11 C16 107.64(17) . . ?
O5 C11 C12 111.81(16) . . ?
C16 C11 C12 111.89(16) . . ?
O5 C11 H11 108.5 . . ?
C16 C11 H11 108.5 . . ?
C12 C11 H11 108.5 . . ?
O6 C12 C17 105.96(16) . . ?
O6 C12 C13 107.69(16) . . ?
C17 C12 C13 112.49(17) . . ?
O6 C12 C11 108.88(16) . . ?
C17 C12 C11 113.01(17) . . ?
C13 C12 C11 108.59(16) . . ?
O7 C13 C14 110.15(16) . . ?
O7 C13 C12 105.41(16) . . ?
C14 C13 C12 114.51(17) . . ?
O7 C13 H13 108.9 . . ?
C14 C13 H13 108.9 . . ?
C12 C13 H13 108.9 . . ?
O8 C14 C15 108.83(16) . . ?
O8 C14 C13 111.29(16) . . ?
C15 C14 C13 111.86(16) . . ?
O8 C14 H14 108.3 . . ?
C15 C14 H14 108.3 . . ?
C13 C14 H14 108.3 . . ?
C16 C15 C14 110.49(16) . . ?
C16 C15 C18 112.27(17) . . ?
C14 C15 C18 112.83(16) . . ?
C16 C15 H15 107.0 . . ?
C14 C15 H15 107.0 . . ?
C18 C15 H15 107.0 . . ?
C11 C16 C15 111.98(17) . . ?
C11 C16 H16A 109.2 . . ?
C15 C16 H16A 109.2 . . ?
C11 C16 H16B 109.2 . . ?
C15 C16 H16B 109.2 . . ?
H16A C16 H16B 107.9 . . ?
C12 C17 H17A 109.5 . . ?
C12 C17 H17B 109.5 . . ?
H17A C17 H17B 109.5 . . ?
C12 C17 H17C 109.5 . . ?
H17A C17 H17C 109.5 . . ?
H17B C17 H17C 109.5 . . ?
C19 C18 C20 109.14(17) . . ?
C19 C18 C15 111.73(18) . . ?
C20 C18 C15 111.17(17) . . ?
C19 C18 H18 108.2 . . ?
C20 C18 H18 108.2 . . ?
C15 C18 H18 108.2 . . ?
C18 C19 H19A 109.5 . . ?
C18 C19 H19B 109.5 . . ?
H19A C19 H19B 109.5 . . ?
C18 C19 H19C 109.5 . . ?
H19A C19 H19C 109.5 . . ?
H19B C19 H19C 109.5 . . ?
C18 C20 H20A 109.5 . . ?
C18 C20 H20B 109.5 . . ?
H20A C20 H20B 109.5 . . ?
C18 C20 H20C 109.5 . . ?
H20A C20 H20C 109.5 . . ?
H20B C20 H20C 109.5 . . ?

loop_
_geom_bond_atom_site_label_1
_geom_bond_atom_site_label_2
_geom_bond_distance
_geom_bond_site_symmetry_2
_geom_bond_publ_flag
O1 C1 1.436(2) . ?
O1 H1O 0.8400 . ?
O2 C2 1.454(2) . ?
O2 H2O 0.8400 . ?
O3 C3 1.439(3) . ?
O3 H3O 0.8400 . ?
O4 C4 1.431(3) . ?
O4 H4O 0.8400 . ?
O5 C11 1.445(2) . ?
O5 H5O 0.8400 . ?
O6 C12 1.452(2) . ?
O6 H6O 0.8400 . ?
O7 C13 1.432(3) . ?
O7 H7O 0.8400 . ?
O8 C14 1.444(2) . ?
O8 H8O 0.8400 . ?
C1 C6 1.522(3) . ?
C1 C2 1.541(3) . ?
C1 H1 1.0000 . ?
C2 C7 1.525(3) . ?
C2 C3 1.540(3) . ?
C3 C4 1.538(3) . ?
C3 H3 1.0000 . ?
C4 C5 1.547(3) . ?
C4 H4 1.0000 . ?
C5 C6 1.535(3) . ?
C5 C8 1.544(3) . ?
C5 H5 1.0000 . ?
C6 H6A 0.9900 . ?
C6 H6B 0.9900 . ?
C7 H7A 0.9800 . ?
C7 H7B 0.9800 . ?
C7 H7C 0.9800 . ?
C8 C9 1.537(3) . ?
C8 C10 1.537(3) . ?
C8 H8 1.0000 . ?
C9 H9A 0.9800 . ?
C9 H9B 0.9800 . ?
C9 H9C 0.9800 . ?
C10 H10A 0.9800 . ?
C10 H10B 0.9800 . ?
C10 H10C 0.9800 . ?
C11 C16 1.527(3) . ?
C11 C12 1.541(3) . ?
C11 H11 1.0000 . ?
C12 C17 1.523(3) . ?
C12 C13 1.540(3) . ?
C13 C14 1.539(3) . ?
C13 H13 1.0000 . ?
C14 C15 1.538(3) . ?
C14 H14 1.0000 . ?
C15 C16 1.536(3) . ?
C15 C18 1.543(3) . ?
C15 H15 1.0000 . ?
C16 H16A 0.9900 . ?
C16 H16B 0.9900 . ?
C17 H17A 0.9800 . ?
C17 H17B 0.9800 . ?
C17 H17C 0.9800 . ?
C18 C19 1.536(3) . ?
C18 C20 1.539(3) . ?
C18 H18 1.0000 . ?
C19 H19A 0.9800 . ?
C19 H19B 0.9800 . ?
C19 H19C 0.9800 . ?
C20 H20A 0.9800 . ?
C20 H20B 0.9800 . ?
C20 H20C 0.9800 . ?

loop_
_geom_hbond_atom_site_label_D
_geom_hbond_atom_site_label_H
_geom_hbond_atom_site_label_A
_geom_hbond_site_symmetry_A
_geom_hbond_distance_DH
_geom_hbond_distance_HA
_geom_hbond_distance_DA
_geom_hbond_angle_DHA
_geom_hbond_publ_flag
O1 H1o O2 1_555 0.84 2.59 2.902(2) 104 y
O1 H1o O6 1_555 0.84 1.95 2.752(2) 158 y
O2 H2o O3 1_555 0.84 2.21 2.677(2) 116 y
O3 H3o O1 1_455 0.84 1.82 2.654(2) 172 y
O4 H4o O3 2_556 0.84 1.99 2.820(2) 172 y
O5 H5o O2 1_555 0.84 2.13 2.923(2) 159 y
O5 H5o O6 1_555 0.84 2.57 2.953(2) 109 y
O6 H6o O7 1_555 0.84 2.14 2.631(2) 117 y
O7 H7o O8 2_747 0.84 1.98 2.804(2) 168 y
O8 H8o O5 1_655 0.84 1.97 2.810(2) 175 y

loop_
_geom_torsion_atom_site_label_1
_geom_torsion_atom_site_label_2
_geom_torsion_atom_site_label_3
_geom_torsion_atom_site_label_4
_geom_torsion
_geom_torsion_site_symmetry_1
_geom_torsion_site_symmetry_2
_geom_torsion_site_symmetry_3
_geom_torsion_site_symmetry_4
_geom_torsion_publ_flag
O1 C1 C2 O2 -65.7(2) . . . . ?
C6 C1 C2 O2 172.90(16) . . . . ?
O1 C1 C2 C7 51.6(2) . . . . ?
C6 C1 C2 C7 -69.8(2) . . . . ?
O1 C1 C2 C3 176.34(16) . . . . ?
C6 C1 C2 C3 54.9(2) . . . . ?
O2 C2 C3 O3 -47.2(2) . . . . ?
C7 C2 C3 O3 -163.64(15) . . . . ?
C1 C2 C3 O3 70.14(19) . . . . ?
O2 C2 C3 C4 -167.91(17) . . . . ?
C7 C2 C3 C4 75.7(2) . . . . ?
C1 C2 C3 C4 -50.5(2) . . . . ?
O3 C3 C4 O4 168.76(15) . . . . ?
C2 C3 C4 O4 -71.3(2) . . . . ?
O3 C3 C4 C5 -68.1(2) . . . . ?
C2 C3 C4 C5 51.9(2) . . . . ?
O4 C4 C5 C6 66.5(2) . . . . ?
C3 C4 C5 C6 -54.0(2) . . . . ?
O4 C4 C5 C8 -59.9(2) . . . . ?
C3 C4 C5 C8 179.56(18) . . . . ?
O1 C1 C6 C5 176.60(18) . . . . ?
C2 C1 C6 C5 -60.5(2) . . . . ?
C8 C5 C6 C1 -176.37(18) . . . . ?
C4 C5 C6 C1 58.1(2) . . . . ?
C6 C5 C8 C9 178.5(2) . . . . ?
C4 C5 C8 C9 -57.4(3) . . . . ?
C6 C5 C8 C10 57.1(3) . . . . ?
C4 C5 C8 C10 -178.7(2) . . . . ?
O5 C11 C12 O6 -66.6(2) . . . . ?
C16 C11 C12 O6 172.52(17) . . . . ?
O5 C11 C12 C17 50.8(2) . . . . ?
C16 C11 C12 C17 -70.0(2) . . . . ?
O5 C11 C12 C13 176.36(17) . . . . ?
C16 C11 C12 C13 55.5(2) . . . . ?
O6 C12 C13 O7 -49.60(19) . . . . ?
C17 C12 C13 O7 -165.99(15) . . . . ?
C11 C12 C13 O7 68.15(19) . . . . ?
O6 C12 C13 C14 -170.82(16) . . . . ?
C17 C12 C13 C14 72.8(2) . . . . ?
C11 C12 C13 C14 -53.1(2) . . . . ?
O7 C13 C14 O8 171.80(14) . . . . ?
C12 C13 C14 O8 -69.6(2) . . . . ?
O7 C13 C14 C15 -66.2(2) . . . . ?
C12 C13 C14 C15 52.4(2) . . . . ?
O8 C14 C15 C16 71.9(2) . . . . ?
C13 C14 C15 C16 -51.5(2) . . . . ?
O8 C14 C15 C18 -54.7(2) . . . . ?
C13 C14 C15 C18 -178.08(18) . . . . ?
O5 C11 C16 C15 178.05(16) . . . . ?
C12 C11 C16 C15 -58.7(2) . . . . ?
C14 C15 C16 C11 55.4(2) . . . . ?
C18 C15 C16 C11 -177.66(17) . . . . ?
C16 C15 C18 C19 -175.71(18) . . . . ?
C14 C15 C18 C19 -50.1(2) . . . . ?
C16 C15 C18 C20 62.1(2) . . . . ?
C14 C15 C18 C20 -172.27(18) . . . . ?
